data_7103994
loop_
_publ_author_name
T.S.Lai
C.K.Chang
K.S.S.Lee
H.-Y.Liu
I.D.William
L.-L.Yeung

_journal_name_full 'Chemical communications (Cambridge, England)'
_journal_paper_doi 10.1039/b210645k
_journal_year 2003
_chemical_formula_sum 'C98 H70 Cl4 F4 N4'
_chemical_formula_weight 1521.38
_chemical_name_systematic
; 
? 
;
_space_group_IT_number 14
_symmetry_cell_setting monoclinic
_symmetry_space_group_name_Hall '-P 2yn'
_symmetry_space_group_name_H-M 'P 1 21/n 1'
_atom_sites_solution_hydrogens geom
_atom_sites_solution_primary direct
_atom_sites_solution_secondary difmap
_audit_creation_method SHELXL-97
_cell_angle_alpha 90.00
_cell_angle_beta 98.770(2)
_cell_angle_gamma 90.00
_cell_formula_units_Z 2
_cell_length_a 11.0987(10)
_cell_length_b 24.357(2)
_cell_length_c 14.4675(12)
_cell_measurement_reflns_used 3871
_cell_measurement_temperature 100(2)
_cell_measurement_theta_max 28.25
_cell_measurement_theta_min 2.20
_cell_volume 3865.3(6)
_computing_cell_refinement 'Bruker SMART'
_computing_data_collection 'Bruker SMART'
_computing_data_reduction 'Bruker SAINT'
_computing_molecular_graphics 'Bruker SHELXTL'
_computing_publication_material 'Bruker SHELXTL'
_computing_structure_refinement 'SHELXL-97 (Sheldrick, 1997)'
_computing_structure_solution 'SHELXS-97 (Sheldrick, 1990)'
_diffrn_ambient_temperature 100(2)
_diffrn_measured_fraction_theta_full 0.995
_diffrn_measured_fraction_theta_max 0.995
_diffrn_measurement_device_type 'CCD area detector'
_diffrn_measurement_method 'phi and omega scans'
_diffrn_radiation_monochromator graphite
_diffrn_radiation_source 'fine-focus sealed tube'
_diffrn_radiation_type MoK\a
_diffrn_radiation_wavelength 0.71073
_diffrn_reflns_av_R_equivalents 0.0397
_diffrn_reflns_av_sigmaI/netI 0.0572
_diffrn_reflns_limit_h_max 13
_diffrn_reflns_limit_h_min -13
_diffrn_reflns_limit_k_max 16
_diffrn_reflns_limit_k_min -30
_diffrn_reflns_limit_l_max 17
_diffrn_reflns_limit_l_min -18
_diffrn_reflns_number 21372
_diffrn_reflns_theta_full 26.37
_diffrn_reflns_theta_max 26.37
_diffrn_reflns_theta_min 1.65
_exptl_absorpt_coefficient_mu 0.216
_exptl_absorpt_correction_T_max 0.9581
_exptl_absorpt_correction_T_min 0.9187
_exptl_absorpt_correction_type empirical
_exptl_crystal_colour 'dark colour'
_exptl_crystal_density_diffrn 1.307
_exptl_crystal_density_meas 0
_exptl_crystal_density_method 'not measured'
_exptl_crystal_description block
_exptl_crystal_F_000 1580
_exptl_crystal_size_max 0.40
_exptl_crystal_size_mid 0.20
_exptl_crystal_size_min 0.20
_refine_diff_density_max 0.693
_refine_diff_density_min -0.577
_refine_diff_density_rms 0.055
_refine_ls_extinction_method none
_refine_ls_goodness_of_fit_ref 1.018
_refine_ls_hydrogen_treatment mixed
_refine_ls_matrix_type full
_refine_ls_number_parameters 518
_refine_ls_number_reflns 7867
_refine_ls_number_restraints 0
_refine_ls_restrained_S_all 1.018
_refine_ls_R_factor_all 0.1008
_refine_ls_R_factor_gt 0.0650
_refine_ls_shift/su_max 0.002
_refine_ls_shift/su_mean 0.000
_refine_ls_structure_factor_coef Fsqd
_refine_ls_weighting_details 'calc w=1/[\s^2^(Fo^2^)+(0.0773P)^2^+2.1099P] where P=(Fo^2^+2Fc^2^)/3'
_refine_ls_weighting_scheme calc
_refine_ls_wR_factor_gt 0.1487
_refine_ls_wR_factor_ref 0.1659
_reflns_number_gt 5261
_reflns_number_total 7867
_reflns_threshold_expression >2sigma(I)
_cod_data_source_file b210645k.txt
_cod_data_source_block hai8
_cod_depositor_comments
;
The following automatic conversions were performed:
'_symmetry_cell_setting' value 'Monoclinic' changed to 'monoclinic'
according to '/home/saulius/struct/CIF-dictionaries/cif_core.dic'
dictionary named 'cif_core.dic' version 2.4.1 from
2010-06-29.

'_exptl_absorpt_correction_type' value 'Empirical' changed to
'empirical' according to
'/home/saulius/struct/CIF-dictionaries/cif_core.dic' dictionary named
'cif_core.dic' version 2.4.1 from 2010-06-29.

'_geom_torsion_publ_flag'
value 'Y' changed to 'y' according to
'/home/saulius/struct/CIF-dictionaries/cif_core.dic' dictionary named
'cif_core.dic' version 2.4.1 from 2010-06-29 (2 times).

Automatic conversion script
Id: cif_fix_enum 1527 2010-12-29 10:47:43Z saulius 
;
_cod_original_sg_symbol_H-M P2(1)/n
_cod_database_code 7103994

loop_
_symmetry_equiv_pos_as_xyz
'x, y, z'
'-x+1/2, y+1/2, -z+1/2'
'-x, -y, -z'
'x-1/2, -y-1/2, z-1/2'

loop_
_atom_site_label
_atom_site_type_symbol
_atom_site_fract_x
_atom_site_fract_y
_atom_site_fract_z
_atom_site_U_iso_or_equiv
_atom_site_adp_type
_atom_site_occupancy
_atom_site_symmetry_multiplicity
_atom_site_calc_flag
_atom_site_refinement_flags
_atom_site_disorder_assembly
_atom_site_disorder_group
C1 C 1.1573(2) 0.40295(10) 0.13540(17) 0.0220(5) Uani 1 1 d . . .
H1B H 1.2000 0.3762 0.1729 0.026 Uiso 1 1 calc R . .
C2 C 1.0573(2) 0.38471(10) 0.07335(17) 0.0225(5) Uani 1 1 d . . .
C3 C 1.0153(2) 0.32885(10) 0.06493(17) 0.0221(5) Uani 1 1 d . . .
C4 C 0.9098(2) 0.32832(10) 0.00249(16) 0.0199(5) Uani 1 1 d . . .
C5 C 0.8877(2) 0.38393(10) -0.03075(16) 0.0203(5) Uani 1 1 d . . .
C6 C 0.7936(2) 0.40220(10) -0.09814(16) 0.0210(5) Uani 1 1 d . . .
H6A H 0.7367 0.3761 -0.1232 0.025 Uiso 1 1 calc R . .
C7 C 0.7757(2) 0.45523(10) -0.13198(16) 0.0194(5) Uani 1 1 d . . .
C8 C 0.6832(2) 0.47238(10) -0.20883(16) 0.0202(5) Uani 1 1 d . . .
C9 C 0.6984(2) 0.52742(10) -0.21909(16) 0.0205(5) Uani 1 1 d . . .
C10 C 0.7989(2) 0.54383(10) -0.14832(16) 0.0211(5) Uani 1 1 d . . .
C11 C 1.0788(2) 0.28156(10) 0.11620(19) 0.0283(6) Uani 1 1 d . . .
H11A H 1.0336 0.2485 0.0994 0.042 Uiso 1 1 calc R . .
H11B H 1.0846 0.2876 0.1823 0.042 Uiso 1 1 calc R . .
H11C H 1.1592 0.2781 0.1000 0.042 Uiso 1 1 calc R . .
C12 C 0.5937(2) 0.43559(10) -0.26630(18) 0.0271(6) Uani 1 1 d . . .
H12A H 0.5429 0.4569 -0.3126 0.041 Uiso 1 1 calc R . .
H12B H 0.5440 0.4177 -0.2266 0.041 Uiso 1 1 calc R . .
H12C H 0.6367 0.4085 -0.2967 0.041 Uiso 1 1 calc R . .
C21 C 0.8302(2) 0.28004(10) -0.02174(17) 0.0211(5) Uani 1 1 d . . .
C22 C 0.7798(2) 0.25227(10) 0.04880(18) 0.0248(6) Uani 1 1 d . . .
C23 C 0.7076(2) 0.20611(11) 0.0261(2) 0.0303(6) Uani 1 1 d . . .
H23A H 0.6745 0.1875 0.0724 0.036 Uiso 1 1 calc R . .
C24 C 0.6855(2) 0.18827(10) -0.0643(2) 0.0289(6) Uani 1 1 d . . .
C25 C 0.7329(2) 0.21392(10) -0.13449(19) 0.0282(6) Uani 1 1 d . . .
H25A H 0.7159 0.2008 -0.1955 0.034 Uiso 1 1 calc R . .
C26 C 0.8071(2) 0.25998(10) -0.11409(17) 0.0225(5) Uani 1 1 d . . .
C31 C 0.8014(2) 0.26990(11) 0.14870(19) 0.0300(6) Uani 1 1 d . . .
C32 C 0.7845(3) 0.32388(12) 0.17581(19) 0.0338(6) Uani 1 1 d . . .
H32A H 0.7588 0.3504 0.1308 0.041 Uiso 1 1 calc R . .
C33 C 0.8057(3) 0.33830(15) 0.2696(2) 0.0454(8) Uani 1 1 d . . .
H33A H 0.7951 0.3746 0.2867 0.054 Uiso 1 1 calc R . .
C34 C 0.8424(3) 0.29977(16) 0.3377(2) 0.0505(9) Uani 1 1 d . . .
H34A H 0.8569 0.3098 0.4004 0.061 Uiso 1 1 calc R . .
C35 C 0.8575(3) 0.24593(17) 0.3115(2) 0.0570(10) Uani 1 1 d . . .
H35A H 0.8807 0.2194 0.3571 0.068 Uiso 1 1 calc R . .
C36 C 0.8384(3) 0.23119(13) 0.2180(2) 0.0435(8) Uani 1 1 d . . .
H36A H 0.8503 0.1950 0.2013 0.052 Uiso 1 1 calc R . .
C41 C 0.8626(2) 0.28574(10) -0.19029(18) 0.0262(6) Uani 1 1 d . . .
C42 C 0.7891(3) 0.30429(11) -0.27074(19) 0.0307(6) Uani 1 1 d . . .
H42A H 0.7050 0.3002 -0.2763 0.037 Uiso 1 1 calc R . .
C43 C 0.8386(3) 0.32870(12) -0.3427(2) 0.0379(7) Uani 1 1 d . . .
H43A H 0.7883 0.3406 -0.3963 0.045 Uiso 1 1 calc R . .
C44 C 0.9625(3) 0.33508(14) -0.3341(2) 0.0495(9) Uani 1 1 d . . .
H44A H 0.9963 0.3520 -0.3817 0.059 Uiso 1 1 calc R . .
C45 C 1.0382(3) 0.31644(14) -0.2549(2) 0.0458(8) Uani 1 1 d . . .
H45A H 1.1223 0.3203 -0.2502 0.055 Uiso 1 1 calc R . .
C46 C 0.9883(3) 0.29229(11) -0.1835(2) 0.0330(6) Uani 1 1 d . . .
H46A H 1.0390 0.2802 -0.1302 0.040 Uiso 1 1 calc R . .
C51 C 0.6320(2) 0.56407(10) -0.29190(17) 0.0210(5) Uani 1 1 d . . .
C52 C 0.6476(2) 0.55830(10) -0.38596(17) 0.0250(6) Uani 1 1 d . . .
C53 C 0.5840(3) 0.59313(11) -0.45372(18) 0.0306(6) Uani 1 1 d . . .
H53A H 0.5929 0.5895 -0.5163 0.037 Uiso 1 1 calc R . .
C54 C 0.5090(3) 0.63224(11) -0.42675(19) 0.0318(7) Uani 1 1 d . . .
C55 C 0.4926(2) 0.63989(11) -0.33646(19) 0.0289(6) Uani 1 1 d . . .
H55A H 0.4414 0.6675 -0.3210 0.035 Uiso 1 1 calc R . .
C56 C 0.5540(2) 0.60555(10) -0.26701(17) 0.0236(5) Uani 1 1 d . . .
C61 C 0.7295(3) 0.51671(11) -0.41977(18) 0.0287(6) Uani 1 1 d . . .
C62 C 0.8498(3) 0.50922(11) -0.3771(2) 0.0324(6) Uani 1 1 d . . .
H62A H 0.8796 0.5288 -0.3233 0.039 Uiso 1 1 calc R . .
C63 C 0.9251(3) 0.47288(12) -0.4145(2) 0.0424(8) Uani 1 1 d . . .
H63A H 1.0056 0.4685 -0.3862 0.051 Uiso 1 1 calc R . .
C64 C 0.8808(3) 0.44286(13) -0.4941(2) 0.0494(9) Uani 1 1 d . . .
H64A H 0.9316 0.4184 -0.5191 0.059 Uiso 1 1 calc R . .
C65 C 0.7638(3) 0.44921(13) -0.5350(2) 0.0455(8) Uani 1 1 d . . .
H65A H 0.7343 0.4287 -0.5879 0.055 Uiso 1 1 calc R . .
C66 C 0.6875(3) 0.48588(13) -0.4993(2) 0.0403(7) Uani 1 1 d . . .
H66A H 0.6074 0.4900 -0.5287 0.048 Uiso 1 1 calc R . .
C71 C 0.5319(2) 0.61508(11) -0.16975(18) 0.0261(6) Uani 1 1 d . . .
C72 C 0.5451(2) 0.66809(11) -0.13271(19) 0.0306(6) Uani 1 1 d . . .
H72A H 0.5706 0.6963 -0.1684 0.037 Uiso 1 1 calc R . .
C73 C 0.5208(3) 0.67899(13) -0.0440(2) 0.0368(7) Uani 1 1 d . . .
H73A H 0.5302 0.7144 -0.0201 0.044 Uiso 1 1 calc R . .
C74 C 0.4825(3) 0.63720(14) 0.0095(2) 0.0427(8) Uani 1 1 d . . .
H74A H 0.4664 0.6445 0.0695 0.051 Uiso 1 1 calc R . .
C75 C 0.4684(3) 0.58454(13) -0.0266(2) 0.0411(7) Uani 1 1 d . . .
H75A H 0.4422 0.5565 0.0091 0.049 Uiso 1 1 calc R . .
C76 C 0.4929(3) 0.57358(11) -0.1154(2) 0.0327(6) Uani 1 1 d . . .
H76A H 0.4833 0.5381 -0.1391 0.039 Uiso 1 1 calc R . .
N1 N 0.97962(19) 0.41620(9) 0.01340(15) 0.0220(5) Uani 1 1 d . . .
N2 N 0.84459(18) 0.49942(8) -0.09745(14) 0.0208(4) Uani 1 1 d . . .
F1 F 0.61510(15) 0.14303(6) -0.08520(12) 0.0408(4) Uani 1 1 d . . .
F2 F 0.44671(17) 0.66540(7) -0.49390(12) 0.0469(5) Uani 1 1 d . . .
C1S C 0.8393(5) 0.5390(3) 0.1529(3) 0.1009(19) Uani 1 1 d . . .
H1SA H 0.9155 0.5582 0.1664 0.121 Uiso 1 1 d R . .
H1SB H 0.8143 0.5392 0.0864 0.121 Uiso 0.65 1 d PR . .
H1SC H 0.8602 0.5115 0.1106 0.121 Uiso 0.35 1 d PR . .
Cl1 Cl 0.72222(16) 0.57551(7) 0.21057(18) 0.0974(7) Uani 0.65 1 d P . .
Cl1A Cl 0.7384(4) 0.5748(2) 0.0995(3) 0.1309(19) Uani 0.35 1 d P . .
Cl2 Cl 0.85751(15) 0.47624(7) 0.18957(14) 0.0749(5) Uani 0.65 1 d P . .
Cl2A Cl 0.8077(5) 0.5053(3) 0.2540(4) 0.161(3) Uani 0.35 1 d P . .
H1 H 0.980(3) 0.4468(16) 0.005(3) 0.061(12) Uiso 1 1 d . . .

loop_
_atom_site_aniso_label
_atom_site_aniso_U_11
_atom_site_aniso_U_22
_atom_site_aniso_U_33
_atom_site_aniso_U_23
_atom_site_aniso_U_13
_atom_site_aniso_U_12
C1 0.0245(13) 0.0179(12) 0.0219(13) 0.0005(10) -0.0024(10) 0.0018(10)
C2 0.0246(13) 0.0199(12) 0.0221(13) -0.0018(10) 0.0005(10) 0.0013(10)
C3 0.0244(13) 0.0173(12) 0.0236(13) -0.0022(10) 0.0004(10) 0.0001(10)
C4 0.0225(12) 0.0183(12) 0.0181(12) -0.0020(10) 0.0009(10) 0.0018(10)
C5 0.0223(12) 0.0203(12) 0.0178(12) -0.0045(10) 0.0013(10) -0.0003(10)
C6 0.0231(12) 0.0189(12) 0.0206(12) -0.0026(10) 0.0021(10) -0.0034(10)
C7 0.0206(12) 0.0213(12) 0.0159(12) -0.0019(10) 0.0018(10) -0.0016(10)
C8 0.0188(12) 0.0224(13) 0.0189(12) -0.0009(10) 0.0010(10) 0.0000(10)
C9 0.0196(12) 0.0221(13) 0.0197(12) -0.0030(10) 0.0028(10) -0.0019(10)
C10 0.0213(12) 0.0228(13) 0.0178(12) -0.0009(10) -0.0009(10) 0.0011(10)
C11 0.0289(14) 0.0193(13) 0.0328(15) -0.0004(11) -0.0080(11) -0.0002(11)
C12 0.0278(14) 0.0221(13) 0.0282(14) -0.0002(11) -0.0061(11) -0.0052(11)
C21 0.0198(12) 0.0166(12) 0.0248(13) 0.0007(10) -0.0031(10) 0.0017(9)
C22 0.0235(13) 0.0208(13) 0.0288(14) 0.0015(11) -0.0001(11) 0.0019(10)
C23 0.0302(14) 0.0241(14) 0.0365(16) 0.0053(12) 0.0043(12) -0.0016(11)
C24 0.0236(13) 0.0189(13) 0.0418(16) -0.0005(12) -0.0026(12) -0.0048(10)
C25 0.0281(14) 0.0242(13) 0.0288(14) -0.0074(11) -0.0071(11) 0.0008(11)
C26 0.0218(12) 0.0188(12) 0.0247(13) -0.0016(10) -0.0032(10) 0.0025(10)
C31 0.0262(14) 0.0341(16) 0.0290(15) 0.0006(12) 0.0015(11) -0.0046(11)
C32 0.0316(15) 0.0400(17) 0.0294(15) -0.0019(13) 0.0038(12) 0.0003(13)
C33 0.0413(18) 0.059(2) 0.0366(18) -0.0165(16) 0.0075(14) -0.0015(16)
C34 0.046(2) 0.080(3) 0.0239(16) -0.0076(17) -0.0004(14) -0.0072(18)
C35 0.061(2) 0.074(3) 0.0313(18) 0.0139(18) -0.0061(16) -0.006(2)
C36 0.049(2) 0.0407(18) 0.0375(17) 0.0069(14) -0.0024(14) -0.0054(15)
C41 0.0309(14) 0.0203(13) 0.0264(14) -0.0072(11) 0.0008(11) 0.0003(11)
C42 0.0372(16) 0.0232(14) 0.0312(15) -0.0077(11) 0.0040(12) -0.0001(12)
C43 0.0495(19) 0.0357(17) 0.0291(15) 0.0017(13) 0.0081(14) 0.0059(14)
C44 0.058(2) 0.051(2) 0.0448(19) 0.0083(16) 0.0255(17) 0.0092(17)
C45 0.0347(17) 0.052(2) 0.055(2) -0.0051(17) 0.0188(16) 0.0021(15)
C46 0.0343(16) 0.0336(15) 0.0313(15) -0.0045(12) 0.0051(12) 0.0030(12)
C51 0.0204(12) 0.0179(12) 0.0223(13) 0.0016(10) -0.0045(10) -0.0056(10)
C52 0.0246(13) 0.0255(13) 0.0232(13) -0.0003(11) -0.0017(10) -0.0104(11)
C53 0.0357(15) 0.0335(15) 0.0201(13) 0.0044(12) -0.0041(11) -0.0118(13)
C54 0.0325(15) 0.0302(15) 0.0278(15) 0.0129(12) -0.0115(12) -0.0070(12)
C55 0.0250(14) 0.0232(14) 0.0358(16) 0.0047(12) -0.0039(11) 0.0010(11)
C56 0.0228(13) 0.0203(13) 0.0260(14) 0.0024(10) -0.0013(10) -0.0046(10)
C61 0.0354(15) 0.0269(14) 0.0250(14) -0.0010(11) 0.0085(12) -0.0089(12)
C62 0.0387(16) 0.0268(14) 0.0331(15) 0.0005(12) 0.0100(13) -0.0039(12)
C63 0.0438(18) 0.0354(17) 0.052(2) 0.0035(15) 0.0200(15) -0.0013(14)
C64 0.067(2) 0.0342(17) 0.057(2) -0.0072(16) 0.0388(19) -0.0078(16)
C65 0.061(2) 0.0406(18) 0.0406(18) -0.0181(15) 0.0250(16) -0.0199(16)
C66 0.0471(18) 0.0426(18) 0.0326(16) -0.0069(14) 0.0111(14) -0.0170(15)
C71 0.0188(12) 0.0268(14) 0.0311(14) 0.0041(11) -0.0012(11) 0.0034(10)
C72 0.0285(14) 0.0300(15) 0.0319(15) 0.0019(12) 0.0003(12) 0.0017(12)
C73 0.0344(16) 0.0365(16) 0.0381(17) -0.0068(13) 0.0012(13) 0.0032(13)
C74 0.0426(18) 0.053(2) 0.0344(17) -0.0068(15) 0.0112(14) 0.0031(15)
C75 0.0421(18) 0.0429(18) 0.0423(18) 0.0107(15) 0.0192(15) 0.0012(14)
C76 0.0329(15) 0.0269(14) 0.0391(17) 0.0037(12) 0.0076(13) 0.0020(12)
N1 0.0229(11) 0.0181(12) 0.0225(11) -0.0003(9) -0.0046(9) 0.0006(9)
N2 0.0234(11) 0.0165(10) 0.0215(11) -0.0011(8) 0.0007(9) 0.0003(8)
F1 0.0372(10) 0.0267(8) 0.0554(11) -0.0054(8) -0.0028(8) -0.0137(7)
F2 0.0531(11) 0.0418(10) 0.0389(10) 0.0191(8) -0.0151(8) -0.0002(8)
C1S 0.077(3) 0.174(6) 0.057(3) 0.020(3) 0.026(2) -0.023(4)
Cl1 0.0600(10) 0.0637(11) 0.176(2) 0.0048(12) 0.0421(12) 0.0076(8)
Cl1A 0.082(3) 0.205(6) 0.107(3) 0.054(3) 0.020(2) 0.047(3)
Cl2 0.0570(9) 0.0757(11) 0.0966(13) -0.0449(10) 0.0262(9) -0.0053(8)
Cl2A 0.116(4) 0.228(7) 0.129(4) 0.091(5) -0.015(3) -0.051(4)

loop_
_atom_type_symbol
_atom_type_description
_atom_type_scat_dispersion_real
_atom_type_scat_dispersion_imag
_atom_type_scat_source
C C 0.0033 0.0016 'International Tables Vol C Tables 4.2.6.8 and 6.1.1.4'
H H 0.0000 0.0000 'International Tables Vol C Tables 4.2.6.8 and 6.1.1.4'
N N 0.0061 0.0033 'International Tables Vol C Tables 4.2.6.8 and 6.1.1.4'
F F 0.0171 0.0103 'International Tables Vol C Tables 4.2.6.8 and 6.1.1.4'
Cl Cl 0.1484 0.1585 'International Tables Vol C Tables 4.2.6.8 and 6.1.1.4'

loop_
_geom_angle_atom_site_label_1
_geom_angle_atom_site_label_2
_geom_angle_atom_site_label_3
_geom_angle
_geom_angle_site_symmetry_1
_geom_angle_site_symmetry_3
_geom_angle_publ_flag
C10 C1 C2 127.9(2) 3_765 . ?
N1 C2 C1 126.7(2) . . ?
N1 C2 C3 108.2(2) . . ?
C1 C2 C3 125.0(2) . . ?
C4 C3 C2 107.4(2) . . ?
C4 C3 C11 128.0(2) . . ?
C2 C3 C11 124.6(2) . . ?
C3 C4 C5 107.2(2) . . ?
C3 C4 C21 125.8(2) . . ?
C5 C4 C21 126.9(2) . . ?
N1 C5 C6 124.9(2) . . ?
N1 C5 C4 107.9(2) . . ?
C6 C5 C4 127.2(2) . . ?
C7 C6 C5 126.8(2) . . ?
N2 C7 C6 124.2(2) . . ?
N2 C7 C8 110.1(2) . . ?
C6 C7 C8 125.8(2) . . ?
C9 C8 C7 106.3(2) . . ?
C9 C8 C12 127.8(2) . . ?
C7 C8 C12 125.8(2) . . ?
C8 C9 C10 106.8(2) . . ?
C8 C9 C51 127.7(2) . . ?
C10 C9 C51 125.4(2) . . ?
N2 C10 C1 125.1(2) . 3_765 ?
N2 C10 C9 110.2(2) . . ?
C1 C10 C9 124.7(2) 3_765 . ?
C26 C21 C22 119.1(2) . . ?
C26 C21 C4 121.0(2) . . ?
C22 C21 C4 119.9(2) . . ?
C23 C22 C21 119.7(2) . . ?
C23 C22 C31 117.6(2) . . ?
C21 C22 C31 122.7(2) . . ?
C24 C23 C22 119.8(3) . . ?
F1 C24 C23 119.0(2) . . ?
F1 C24 C25 118.7(2) . . ?
C23 C24 C25 122.3(2) . . ?
C24 C25 C26 119.5(2) . . ?
C25 C26 C21 119.7(2) . . ?
C25 C26 C41 118.8(2) . . ?
C21 C26 C41 121.5(2) . . ?
C36 C31 C32 118.3(3) . . ?
C36 C31 C22 119.3(3) . . ?
C32 C31 C22 122.4(2) . . ?
C33 C32 C31 120.3(3) . . ?
C34 C33 C32 121.0(3) . . ?
C33 C34 C35 119.1(3) . . ?
C34 C35 C36 120.4(3) . . ?
C35 C36 C31 120.9(3) . . ?
C42 C41 C46 118.4(3) . . ?
C42 C41 C26 120.2(2) . . ?
C46 C41 C26 121.5(2) . . ?
C43 C42 C41 121.3(3) . . ?
C44 C43 C42 119.3(3) . . ?
C43 C44 C45 120.6(3) . . ?
C46 C45 C44 119.8(3) . . ?
C45 C46 C41 120.6(3) . . ?
C52 C51 C56 119.3(2) . . ?
C52 C51 C9 120.3(2) . . ?
C56 C51 C9 120.4(2) . . ?
C53 C52 C51 119.5(2) . . ?
C53 C52 C61 116.7(2) . . ?
C51 C52 C61 123.8(2) . . ?
C54 C53 C52 119.2(3) . . ?
C55 C54 C53 123.3(2) . . ?
C55 C54 F2 118.4(3) . . ?
C53 C54 F2 118.4(3) . . ?
C54 C55 C56 119.1(3) . . ?
C55 C56 C51 119.6(2) . . ?
C55 C56 C71 117.0(2) . . ?
C51 C56 C71 123.4(2) . . ?
C66 C61 C62 118.2(3) . . ?
C66 C61 C52 119.5(3) . . ?
C62 C61 C52 122.2(2) . . ?
C63 C62 C61 120.4(3) . . ?
C62 C63 C64 120.1(3) . . ?
C65 C64 C63 119.9(3) . . ?
C64 C65 C66 120.8(3) . . ?
C65 C66 C61 120.6(3) . . ?
C76 C71 C72 118.6(3) . . ?
C76 C71 C56 122.3(2) . . ?
C72 C71 C56 119.1(2) . . ?
C73 C72 C71 120.8(3) . . ?
C72 C73 C74 120.0(3) . . ?
C73 C74 C75 119.8(3) . . ?
C76 C75 C74 120.2(3) . . ?
C75 C76 C71 120.6(3) . . ?
C2 N1 C5 109.2(2) . . ?
C10 N2 C7 106.6(2) . . ?
Cl1A C1S Cl2 138.3(4) . . ?
Cl1A C1S Cl2A 117.5(4) . . ?
Cl2 C1S Cl2A 47.1(3) . . ?
Cl1A C1S Cl1 56.7(3) . . ?
Cl2 C1S Cl1 111.3(2) . . ?
Cl2A C1S Cl1 67.1(3) . . ?
Cl1A Cl1 C1S 51.2(2) . . ?
Cl1A Cl1 Cl2A 100.4(3) . . ?
C1S Cl1 Cl2A 53.7(2) . . ?
C1S Cl1A Cl1 72.1(3) . . ?
Cl2A Cl2 C1S 71.8(3) . . ?
Cl2 Cl2A C1S 61.1(3) . . ?
Cl2 Cl2A Cl1 116.9(3) . . ?
C1S Cl2A Cl1 59.2(3) . . ?

loop_
_geom_bond_atom_site_label_1
_geom_bond_atom_site_label_2
_geom_bond_distance
_geom_bond_site_symmetry_2
_geom_bond_publ_flag
C1 C10 1.387(3) 3_765 ?
C1 C2 1.389(3) . ?
C2 N1 1.362(3) . ?
C2 C3 1.438(3) . ?
C3 C4 1.366(3) . ?
C3 C11 1.488(3) . ?
C4 C5 1.446(3) . ?
C4 C21 1.481(3) . ?
C5 N1 1.367(3) . ?
C5 C6 1.389(3) . ?
C6 C7 1.385(3) . ?
C7 N2 1.370(3) . ?
C7 C8 1.455(3) . ?
C8 C9 1.362(3) . ?
C8 C12 1.493(3) . ?
C9 C10 1.451(3) . ?
C9 C51 1.487(3) . ?
C10 N2 1.362(3) . ?
C10 C1 1.387(3) 3_765 ?
C21 C26 1.409(3) . ?
C21 C22 1.409(3) . ?
C22 C23 1.391(4) . ?
C22 C31 1.492(4) . ?
C23 C24 1.364(4) . ?
C24 F1 1.358(3) . ?
C24 C25 1.365(4) . ?
C25 C26 1.396(3) . ?
C26 C41 1.482(4) . ?
C31 C36 1.392(4) . ?
C31 C32 1.393(4) . ?
C32 C33 1.386(4) . ?
C33 C34 1.377(5) . ?
C34 C35 1.382(5) . ?
C35 C36 1.385(5) . ?
C41 C42 1.391(4) . ?
C41 C46 1.392(4) . ?
C42 C43 1.383(4) . ?
C43 C44 1.371(5) . ?
C44 C45 1.389(5) . ?
C45 C46 1.376(4) . ?
C51 C52 1.405(4) . ?
C51 C56 1.413(3) . ?
C52 C53 1.403(4) . ?
C52 C61 1.492(4) . ?
C53 C54 1.360(4) . ?
C54 C55 1.359(4) . ?
C54 F2 1.367(3) . ?
C55 C56 1.401(3) . ?
C56 C71 1.483(4) . ?
C61 C66 1.394(4) . ?
C61 C62 1.395(4) . ?
C62 C63 1.382(4) . ?
C63 C64 1.389(5) . ?
C64 C65 1.351(5) . ?
C65 C66 1.384(4) . ?
C71 C76 1.389(4) . ?
C71 C72 1.397(4) . ?
C72 C73 1.376(4) . ?
C73 C74 1.384(4) . ?
C74 C75 1.385(4) . ?
C75 C76 1.379(4) . ?
C1S Cl1A 1.532(6) . ?
C1S Cl2 1.621(6) . ?
C1S Cl2A 1.758(6) . ?
C1S Cl1 1.872(6) . ?
Cl1 Cl1A 1.644(5) . ?
Cl1 Cl2A 2.008(7) . ?
Cl2 Cl2A 1.355(8) . ?

loop_
_geom_torsion_atom_site_label_1
_geom_torsion_atom_site_label_2
_geom_torsion_atom_site_label_3
_geom_torsion_atom_site_label_4
_geom_torsion
_geom_torsion_site_symmetry_1
_geom_torsion_site_symmetry_2
_geom_torsion_site_symmetry_3
_geom_torsion_site_symmetry_4
_geom_torsion_publ_flag
C56 C51 C9 C10 -70.6(3) . . . . y
C22 C21 C4 C3 58.2(3) . . . . y
